data_7200564
loop_
_publ_author_name
'Santos-Contreras, Roc\'io J.'
'Mart\'inez-Mart\'inez, Francisco J.'
'Mancilla-Margalli, N. Alejandra'
'Peraza-Campos, Ana L.'
'Mor\'in-S\'anchez, Luis M.'
'Garc\'ia-B\'aez, Efr\'en V.'
'Padilla-Mart\'inez, Itzia I.'

_publ_section_title
;
 Competition between OH&#x22EF;O and multiple halogen--dipole
 interactions on the formation of intramolecular three-centred hydrogen
 bond in 3-acyl coumarins
;
_journal_issue 7
_journal_name_full CrystEngComm
_journal_page_first 1451
_journal_paper_doi 10.1039/b818309k
_journal_volume 11
_journal_year 2009
_chemical_formula_moiety 'C12 H11 N O4'
_chemical_formula_sum 'C12 H11 N O4'
_chemical_formula_weight 233.22
_chemical_name_common N-(2-hydroxyethyl)-2-oxo-2H-chromene-3-carboxamide
_chemical_name_systematic
;
?
;
_space_group_IT_number 14
_symmetry_cell_setting monoclinic
_symmetry_Int_Tables_number 14
_symmetry_space_group_name_Hall '-P 2ybc'
_symmetry_space_group_name_H-M 'P 1 21/c 1'
_atom_sites_solution_hydrogens geom
_atom_sites_solution_primary direct
_atom_sites_solution_secondary difmap
_audit_creation_method SHELXL-97
_cell_angle_alpha 90
_cell_angle_beta 103.925(4)
_cell_angle_gamma 90
_cell_formula_units_Z 4
_cell_length_a 17.372(4)
_cell_length_b 5.1248(13)
_cell_length_c 11.968(3)
_cell_measurement_reflns_used 200
_cell_measurement_temperature 173(2)
_cell_measurement_theta_max 25
_cell_measurement_theta_min 20
_cell_volume 1034.2(4)
_computing_cell_refinement 'SAINT (Bruker, 2004)'
_computing_data_collection 'APEX II (Bruker, 2004)'
_computing_data_reduction 'SAINT (Bruker, 2004)'
_computing_molecular_graphics 'SHELXTL (Bruker, 2008)'
_computing_publication_material 'SHELXL97 (Sheldrick, 1997) and WINGX-2003 (Farrugia, 1999)'
_computing_structure_refinement 'SHELXL97 (Sheldrick, 1997)'
_computing_structure_solution 'SHELXS97 (Sheldrick, 1997)'
_diffrn_ambient_temperature 173(2)
_diffrn_measured_fraction_theta_full 0.997
_diffrn_measured_fraction_theta_max 0.997
_diffrn_measurement_device 'Bruker SMART area detector'
_diffrn_measurement_method '\f and \w scans'
_diffrn_radiation_monochromator graphite
_diffrn_radiation_type MoK\a
_diffrn_radiation_wavelength 0.71073
_diffrn_reflns_av_R_equivalents 0.0639
_diffrn_reflns_av_sigmaI/netI 0.0508
_diffrn_reflns_limit_h_max 21
_diffrn_reflns_limit_h_min -21
_diffrn_reflns_limit_k_max 6
_diffrn_reflns_limit_k_min -6
_diffrn_reflns_limit_l_max 14
_diffrn_reflns_limit_l_min -14
_diffrn_reflns_number 10189
_diffrn_reflns_theta_full 25.99
_diffrn_reflns_theta_max 25.99
_diffrn_reflns_theta_min 2.42
_diffrn_standards_decay_% 5
_diffrn_standards_number 0
_exptl_absorpt_coefficient_mu 0.114
_exptl_absorpt_correction_type none
_exptl_absorpt_process_details none
_exptl_crystal_colour colorless
_exptl_crystal_density_diffrn 1.498
_exptl_crystal_density_method 'not measured'
_exptl_crystal_description block
_exptl_crystal_F_000 488
_exptl_crystal_size_max 0.33
_exptl_crystal_size_mid 0.26
_exptl_crystal_size_min 0.22
_refine_diff_density_max 0.340
_refine_diff_density_min -0.204
_refine_diff_density_rms 0.059
_refine_ls_extinction_method none
_refine_ls_goodness_of_fit_ref 1.027
_refine_ls_hydrogen_treatment constr
_refine_ls_matrix_type full
_refine_ls_number_parameters 154
_refine_ls_number_reflns 2027
_refine_ls_number_restraints 2
_refine_ls_restrained_S_all 1.373
_refine_ls_R_factor_all 0.0614
_refine_ls_R_factor_gt 0.0493
_refine_ls_shift/su_max 0.000
_refine_ls_shift/su_mean 0.000
_refine_ls_structure_factor_coef Fsqd
_refine_ls_weighting_details 'calc w=1/[\s^2^(Fo^2^)+(0.0683P)^2^+0.3079P] where P=(Fo^2^+2Fc^2^)/3'
_refine_ls_weighting_scheme calc
_refine_ls_wR_factor_gt 0.1215
_refine_ls_wR_factor_ref 0.1286
_reflns_number_gt 1641
_reflns_number_total 2027
_reflns_threshold_expression >2sigma(I)
_cod_data_source_file b818309k.txt
_cod_data_source_block baesevx
_cod_depositor_comments
;
The following automatic conversions were performed:
'_symmetry_cell_setting' value 'Monoclinic' changed to 'monoclinic'
according to '/home/saulius/struct/CIF-dictionaries/cif_core.dic'
dictionary named 'cif_core.dic' version 2.4.1 from 2010-06-29.

Automatic conversion script
Id: cif_fix_enum 1527 2010-12-29 10:47:43Z saulius 
;
_cod_original_sg_symbol_H-M 'P 21/c'
_cod_database_code 7200564

loop_
_symmetry_equiv_pos_site_id
_symmetry_equiv_pos_as_xyz
1 x,y,z
2 -x,1/2+y,1/2-z
3 -x,-y,-z
4 x,1/2-y,1/2+z

loop_
_atom_site_aniso_label
_atom_site_aniso_U_11
_atom_site_aniso_U_22
_atom_site_aniso_U_33
_atom_site_aniso_U_23
_atom_site_aniso_U_13
_atom_site_aniso_U_12
O1 0.0172(9) 0.0192(9) 0.0124(9) -0.0015(7) -0.0006(7) 0.0021(7)
O2 0.0233(10) 0.0233(10) 0.0151(9) -0.0044(8) -0.0006(7) 0.0029(7)
O11 0.0166(9) 0.0288(10) 0.0139(9) -0.0010(7) -0.0003(7) 0.0025(7)
O15 0.0195(10) 0.0388(12) 0.0215(10) -0.0121(9) 0.0005(8) -0.0011(8)
N12 0.0155(11) 0.0218(12) 0.0146(11) -0.0016(8) -0.0010(8) 0.0019(8)
C2 0.0167(12) 0.0188(13) 0.0145(12) 0.0020(10) 0.0030(10) -0.0011(10)
C3 0.0165(12) 0.0185(13) 0.0138(12) 0.0026(10) 0.0031(10) -0.0015(10)
C4 0.0139(12) 0.0232(13) 0.0106(12) 0.0008(10) 0.0002(9) -0.0039(10)
C5 0.0171(12) 0.0246(14) 0.0104(11) 0.0000(10) 0.0013(9) -0.0029(10)
C6 0.0192(13) 0.0209(14) 0.0169(13) -0.0012(10) 0.0062(10) -0.0004(10)
C7 0.0143(12) 0.0200(13) 0.0189(13) 0.0040(10) 0.0031(10) 0.0015(10)
C8 0.0161(12) 0.0227(14) 0.0128(12) 0.0028(10) -0.0005(9) -0.0020(10)
C9 0.0170(12) 0.0175(13) 0.0110(12) 0.0008(10) 0.0035(9) -0.0030(10)
C10 0.0144(12) 0.0193(13) 0.0132(12) 0.0020(10) 0.0036(9) -0.0019(9)
C11 0.0161(12) 0.0204(13) 0.0142(12) 0.0024(10) 0.0038(10) -0.0031(10)
C13 0.0135(12) 0.0235(14) 0.0206(14) -0.0027(11) 0.0002(10) 0.0008(10)
C14 0.0162(13) 0.0351(16) 0.0220(14) -0.0058(12) 0.0025(11) 0.0018(11)

loop_
_atom_site_label
_atom_site_type_symbol
_atom_site_thermal_displace_type
_atom_site_fract_x
_atom_site_fract_y
_atom_site_fract_z
_atom_site_occupancy
_atom_site_U_iso_or_equiv
_atom_site_calc_flag
_atom_site_refinement_flags
O1 O Uani 0.36410(9) 0.5683(3) 0.93429(14) 1.000 0.0170(5) . .
O2 O Uani 0.29743(10) 0.8874(3) 0.98714(15) 1.000 0.0215(6) . .
O11 O Uani 0.11651(10) 0.8071(4) 0.68320(14) 1.000 0.0204(5) . .
O15 O Uani 0.14687(10) 1.4318(4) 0.99491(15) 1.000 0.0274(6) . .
N12 N Uani 0.15321(12) 1.0188(4) 0.85176(17) 1.000 0.0181(7) . .
C2 C Uani 0.29830(14) 0.7251(5) 0.9143(2) 1.000 0.0168(7) . .
C3 C Uani 0.23823(14) 0.6816(5) 0.8077(2) 1.000 0.0164(7) . .
C4 C Uani 0.24874(14) 0.4939(5) 0.7346(2) 1.000 0.0164(7) . .
C5 C Uani 0.33052(14) 0.1326(5) 0.6853(2) 1.000 0.0177(7) . .
C6 C Uani 0.39792(14) -0.0171(5) 0.7148(2) 1.000 0.0187(8) . .
C7 C Uani 0.45381(14) 0.0317(5) 0.8171(2) 1.000 0.0179(7) . .
C8 C Uani 0.44247(14) 0.2285(5) 0.8901(2) 1.000 0.0179(7) . .
C9 C Uani 0.37441(14) 0.3751(5) 0.8597(2) 1.000 0.0151(7) . .
C10 C Uani 0.31737(14) 0.3327(5) 0.7576(2) 1.000 0.0156(7) . .
C11 C Uani 0.16444(14) 0.8426(5) 0.7767(2) 1.000 0.0169(7) . .
C13 C Uani 0.08418(14) 1.1860(5) 0.8316(2) 1.000 0.0199(8) . .
C14 C Uani 0.07535(15) 1.3011(6) 0.9428(2) 1.000 0.0248(8) . .
H4 H Uiso 0.20910 0.46790 0.66540 1.000 0.0200 calc R
H5 H Uiso 0.29250 0.09980 0.61510 1.000 0.0210 calc R
H6 H Uiso 0.40630 -0.15370 0.66540 1.000 0.0220 calc R
H7 H Uiso 0.50040 -0.07200 0.83710 1.000 0.0210 calc R
H8 H Uiso 0.48090 0.26200 0.95980 1.000 0.0210 calc R
H12 H Uiso 0.18940 1.03530 0.91700 1.000 0.0220 calc R
H13A H Uiso 0.03720 1.08580 0.79660 1.000 0.0240 calc R
H13B H Uiso 0.08960 1.32480 0.77890 1.000 0.0240 calc R
H14A H Uiso 0.03130 1.42290 0.92870 1.000 0.0300 calc R
H14B H Uiso 0.06490 1.16440 0.99330 1.000 0.0300 calc R
H15 H Uiso 0.14100 1.51460 1.05290 1.000 0.0410 calc R

loop_
_atom_type_symbol
_atom_type_description
_atom_type_scat_dispersion_real
_atom_type_scat_dispersion_imag
_atom_type_scat_source
C C 0.0033 0.0016 'International Tables Vol C Tables 4.2.6.8 and 6.1.1.4'
H H 0.0000 0.0000 'International Tables Vol C Tables 4.2.6.8 and 6.1.1.4'
N N 0.0061 0.0033 'International Tables Vol C Tables 4.2.6.8 and 6.1.1.4'
O O 0.0106 0.0060 'International Tables Vol C Tables 4.2.6.8 and 6.1.1.4'

loop_
_geom_angle_atom_site_label_1
_geom_angle_atom_site_label_2
_geom_angle_atom_site_label_3
_geom_angle
_geom_angle_site_symmetry_1
_geom_angle_site_symmetry_2
_geom_angle_site_symmetry_3
_geom_angle_publ_flag
C2 O1 C9 122.89(19) . . . yes
C14 O15 H15 110.00 . . . no
C11 N12 C13 123.0(2) . . . yes
C11 N12 H12 119.00 . . . no
C13 N12 H12 119.00 . . . no
O2 C2 C3 127.3(2) . . . yes
O1 C2 O2 115.6(2) . . . yes
O1 C2 C3 117.0(2) . . . yes
C2 C3 C4 119.9(2) . . . no
C2 C3 C11 121.6(2) . . . no
C4 C3 C11 118.5(2) . . . no
C3 C4 C10 122.0(2) . . . no
C6 C5 C10 120.5(2) . . . no
C5 C6 C7 119.8(2) . . . no
C6 C7 C8 120.9(2) . . . no
C7 C8 C9 118.5(2) . . . no
O1 C9 C8 117.4(2) . . . yes
O1 C9 C10 120.4(2) . . . yes
C8 C9 C10 122.2(2) . . . no
C4 C10 C5 124.2(2) . . . no
C4 C10 C9 117.8(2) . . . no
C5 C10 C9 118.1(2) . . . no
O11 C11 C3 119.6(2) . . . yes
O11 C11 N12 122.6(2) . . . yes
N12 C11 C3 117.8(2) . . . yes
N12 C13 C14 110.1(2) . . . yes
O15 C14 C13 108.1(2) . . . yes
C3 C4 H4 119.00 . . . no
C10 C4 H4 119.00 . . . no
C6 C5 H5 120.00 . . . no
C10 C5 H5 120.00 . . . no
C5 C6 H6 120.00 . . . no
C7 C6 H6 120.00 . . . no
C6 C7 H7 120.00 . . . no
C8 C7 H7 120.00 . . . no
C7 C8 H8 121.00 . . . no
C9 C8 H8 121.00 . . . no
N12 C13 H13A 110.00 . . . no
N12 C13 H13B 110.00 . . . no
C14 C13 H13A 110.00 . . . no
C14 C13 H13B 110.00 . . . no
H13A C13 H13B 108.00 . . . no
O15 C14 H14A 110.00 . . . no
O15 C14 H14B 110.00 . . . no
C13 C14 H14A 110.00 . . . no
C13 C14 H14B 110.00 . . . no
H14A C14 H14B 108.00 . . . no

loop_
_geom_bond_atom_site_label_1
_geom_bond_atom_site_label_2
_geom_bond_distance
_geom_bond_site_symmetry_1
_geom_bond_site_symmetry_2
_geom_bond_publ_flag
O1 C2 1.370(3) . . yes
O1 C9 1.373(3) . . yes
O2 C2 1.208(3) . . yes
O11 C11 1.237(3) . . yes
O15 C14 1.417(3) . . yes
O15 H15 0.8400 . . no
N12 C13 1.446(3) . . yes
N12 C11 1.321(3) . . yes
N12 H12 0.8800 . . no
C2 C3 1.458(3) . . no
C3 C4 1.342(4) . . no
C3 C11 1.494(4) . . no
C4 C10 1.422(4) . . no
C5 C10 1.396(4) . . no
C5 C6 1.373(4) . . no
C6 C7 1.390(3) . . no
C7 C8 1.379(4) . . no
C8 C9 1.374(4) . . no
C9 C10 1.393(3) . . no
C13 C14 1.497(3) . . no
C4 H4 0.9500 . . no
C5 H5 0.9500 . . no
C6 H6 0.9500 . . no
C7 H7 0.9500 . . no
C8 H8 0.9500 . . no
C13 H13A 0.9700 . . no
C13 H13B 0.9700 . . no
C14 H14A 0.9700 . . no
C14 H14B 0.9700 . . no

loop_
_geom_contact_atom_site_label_1
_geom_contact_atom_site_label_2
_geom_contact_distance
_geom_contact_site_symmetry_1
_geom_contact_site_symmetry_2
_geom_contact_publ_flag
O1 C7 3.330(3) . 1_565 no
O1 C5 3.357(3) . 4_555 no
O1 C6 3.277(3) . 4_555 no
O2 C9 3.368(3) . 1_565 no
O2 C5 3.369(3) . 4_565 no
O2 N12 2.721(3) . . no
O2 C4 3.326(3) . 4_565 no
O11 O15 2.778(3) . 4_574 no
O11 C14 3.311(3) . 2_546 no
O15 C2 3.366(3) . 1_565 no
O15 N12 2.742(3) . . no
O15 O11 2.778(3) . 4_575 no
O15 C3 3.300(3) . 1_565 no
O1 H5 2.8800 . 4_555 no
O1 H6 2.7200 . 4_555 no
O1 H8 2.8200 . 3_667 no
O2 H12 2.0100 . . no
O2 H6 2.7600 . 4_555 no
O11 H15 1.9400 . 4_574 no
O11 H4 2.4100 . . no
O11 H13A 2.5800 . . no
O11 H13B 2.8100 . 1_545 no
O11 H14A 2.6600 . 2_546 no
O15 H12 2.4200 . . no
O15 H4 2.9100 . 4_565 no
O15 H5 2.6000 . 4_565 no
N12 O2 2.721(3) . . no
N12 O15 2.742(3) . . no
N12 C4 3.431(3) . 1_565 no
C2 O15 3.366(3) . 1_545 no
C2 C5 3.595(4) . 1_565 no
C2 C6 3.526(4) . 1_565 no
C2 C7 3.554(4) . 1_565 no
C3 C5 3.345(4) . 1_565 no
C3 C6 3.578(4) . 1_565 no
C3 O15 3.300(3) . 1_545 no
C4 O2 3.326(3) . 4_564 no
C4 N12 3.431(3) . 1_545 no
C5 C2 3.595(4) . 1_545 no
C5 C3 3.345(4) . 1_545 no
C5 O1 3.357(3) . 4_554 no
C5 O2 3.369(3) . 4_564 no
C6 C3 3.578(4) . 1_545 no
C6 C8 3.555(4) . 2_646 no
C6 C7 3.550(4) . 2_646 no
C6 C2 3.526(4) . 1_545 no
C6 O1 3.277(3) . 4_554 no
C7 C6 3.550(4) . 2_656 no
C7 O1 3.330(3) . 1_545 no
C7 C2 3.554(4) . 1_545 no
C8 C6 3.555(4) . 2_656 no
C9 O2 3.368(3) . 1_545 no
C14 O11 3.311(3) . 2_556 no
C2 H12 2.4800 . . no
C2 H5 2.9500 . 4_555 no
C4 H13B 3.0600 . 1_545 no
C6 H7 3.0400 . 2_656 no
C7 H7 2.9800 . 2_656 no
C7 H6 2.8800 . 2_656 no
C7 H8 3.0400 . 3_657 no
C8 H6 2.9200 . 2_656 no
C11 H15 2.7100 . 4_574 no
C11 H13B 2.9600 . 1_545 no
C13 H13A 3.0700 . 2_556 no
C14 H14A 3.0300 . 3_587 no
H4 O11 2.4100 . . no
H4 H5 2.5400 . . no
H4 O15 2.9100 . 4_564 no
H5 H4 2.5400 . . no
H5 O1 2.8800 . 4_554 no
H5 O15 2.6000 . 4_564 no
H5 C2 2.9500 . 4_554 no
H6 C7 2.8800 . 2_646 no
H6 C8 2.9200 . 2_646 no
H6 O1 2.7200 . 4_554 no
H6 O2 2.7600 . 4_554 no
H7 C6 3.0400 . 2_646 no
H7 C7 2.9800 . 2_646 no
H7 H8 2.5700 . 3_657 no
H8 O1 2.8200 . 3_667 no
H8 C7 3.0400 . 3_657 no
H8 H7 2.5700 . 3_657 no
H12 O2 2.0100 . . no
H12 O15 2.4200 . . no
H12 C2 2.4800 . . no
H13A O11 2.5800 . . no
H13A C13 3.0700 . 2_546 no
H13A H13B 2.5500 . 2_546 no
H13B O11 2.8100 . 1_565 no
H13B C4 3.0600 . 1_565 no
H13B C11 2.9600 . 1_565 no
H13B H13A 2.5500 . 2_556 no
H14A O11 2.6600 . 2_556 no
H14A C14 3.0300 . 3_587 no
H14A H14A 2.3700 . 3_587 no
H15 O11 1.9400 . 4_575 no
H15 C11 2.7100 . 4_575 no

loop_
_geom_hbond_atom_site_label_D
_geom_hbond_atom_site_label_H
_geom_hbond_atom_site_label_A
_geom_hbond_distance_DH
_geom_hbond_distance_HA
_geom_hbond_distance_DA
_geom_hbond_angle_DHA
_geom_hbond_site_symmetry_A
_geom_hbond_publ_flag
N12 H12 O2 0.8800 2.0100 2.721(3) 137.00 . yes
N12 H12 O15 0.8800 2.4200 2.742(3) 102.00 . yes
O15 H15 O11 0.8400 1.9400 2.778(3) 174.00 4_575 yes
C4 H4 O11 0.9500 2.4100 2.748(3) 100.00 . yes
C5 H5 O15 0.9500 2.6000 3.461(3) 151.00 4_564 yes

loop_
_geom_torsion_atom_site_label_1
_geom_torsion_atom_site_label_2
_geom_torsion_atom_site_label_3
_geom_torsion_atom_site_label_4
_geom_torsion
_geom_torsion_site_symmetry_1
_geom_torsion_site_symmetry_2
_geom_torsion_site_symmetry_3
_geom_torsion_site_symmetry_4
_geom_torsion_publ_flag
C9 O1 C2 O2 -179.7(2) . . . . no
C9 O1 C2 C3 -0.8(3) . . . . no
C2 O1 C9 C8 -179.1(2) . . . . no
C2 O1 C9 C10 0.9(3) . . . . no
C13 N12 C11 O11 -0.1(4) . . . . no
C11 N12 C13 C14 162.3(2) . . . . no
C13 N12 C11 C3 -180.0(2) . . . . no
O1 C2 C3 C11 -179.5(2) . . . . no
O1 C2 C3 C4 0.3(3) . . . . no
O2 C2 C3 C11 -0.7(4) . . . . no
O2 C2 C3 C4 179.1(3) . . . . no
C2 C3 C11 O11 176.9(2) . . . . no
C2 C3 C11 N12 -3.2(4) . . . . no
C4 C3 C11 O11 -2.8(4) . . . . no
C4 C3 C11 N12 177.1(2) . . . . no
C11 C3 C4 C10 179.9(2) . . . . no
C2 C3 C4 C10 0.1(4) . . . . no
C3 C4 C10 C9 0.0(4) . . . . no
C3 C4 C10 C5 179.0(2) . . . . no
C6 C5 C10 C9 0.0(4) . . . . no
C10 C5 C6 C7 -0.4(4) . . . . no
C6 C5 C10 C4 -178.9(2) . . . . no
C5 C6 C7 C8 0.3(4) . . . . no
C6 C7 C8 C9 0.3(4) . . . . no
C7 C8 C9 C10 -0.6(4) . . . . no
C7 C8 C9 O1 179.4(2) . . . . no
O1 C9 C10 C4 -0.5(4) . . . . no
O1 C9 C10 C5 -179.5(2) . . . . no
C8 C9 C10 C4 179.5(2) . . . . no
C8 C9 C10 C5 0.5(4) . . . . no
N12 C13 C14 O15 55.6(3) . . . . no

loop_
_cod_related_entry_id
_cod_related_entry_database
_cod_related_entry_code
1 ChemSpider 1361787
